data_7057546
loop_
_publ_author_name
'Chen, Yanna'
'Zhang, Min'
'Pan, Shilie'

_publ_section_title
;
 BaLiZn3(BO3)3: a new member of the KBe2BO3F2 family possessing dense BO3
 triangles and the smallest interlayer distance
;
_journal_issue 15
_journal_name_full 'New Journal of Chemistry'
_journal_page_first 12365
_journal_paper_doi 10.1039/C8NJ02623H
_journal_volume 42
_journal_year 2018
_chemical_formula_moiety '0.5(B6 Ba2 Li2 O18 Zn6)'
_chemical_formula_sum 'B3 Ba Li O9 Zn3'
_chemical_formula_weight 516.82
_space_group_crystal_system monoclinic
_space_group_IT_number 13
_space_group_name_Hall '-P 2yc'
_space_group_name_H-M_alt 'P 1 2/c 1'
_symmetry_space_group_name_Hall '-P 2yc'
_symmetry_space_group_name_H-M 'P 1 2/c 1'
_audit_creation_date 2018-06-22
_audit_creation_method
;
Olex2 1.2
(compiled 2018.05.29 svn.r3508 for OlexSys, GUI svn.r5506)
;
_audit_update_record
;
2018-06-23 deposited with the CCDC.
2018-07-01 downloaded from the CCDC.
;
_cell_angle_alpha 90
_cell_angle_beta 90.968(7)
_cell_angle_gamma 90
_cell_formula_units_Z 2
_cell_length_a 6.583(4)
_cell_length_b 4.933(3)
_cell_length_c 12.340(8)
_cell_measurement_reflns_used 1158
_cell_measurement_temperature 296(2)
_cell_measurement_theta_max 27.49
_cell_measurement_theta_min 3.09
_cell_volume 400.7(4)
_computing_molecular_graphics 'Olex2 (Dolomanov et al., 2009)'
_computing_publication_material 'Olex2 (Dolomanov et al., 2009)'
_computing_structure_refinement 'ShelXL (Sheldrick, 2018)'
_computing_structure_solution 'SHELXS-97 (Sheldrick, 1990)'
_diffrn_ambient_temperature 296.15
_diffrn_measured_fraction_theta_full 0.992
_diffrn_measured_fraction_theta_max 0.990
_diffrn_measurement_device_type 'CCD area detector'
_diffrn_measurement_method 'phi and omega scans'
_diffrn_radiation_monochromator graphite
_diffrn_radiation_type MoK\a
_diffrn_radiation_wavelength 0.71073
_diffrn_reflns_av_R_equivalents 0.0210
_diffrn_reflns_av_unetI/netI 0.0263
_diffrn_reflns_Laue_measured_fraction_full 0.992
_diffrn_reflns_Laue_measured_fraction_max 0.990
_diffrn_reflns_limit_h_max 8
_diffrn_reflns_limit_h_min -8
_diffrn_reflns_limit_k_max 5
_diffrn_reflns_limit_k_min -6
_diffrn_reflns_limit_l_max 16
_diffrn_reflns_limit_l_min -15
_diffrn_reflns_number 2274
_diffrn_reflns_point_group_measured_fraction_full 0.992
_diffrn_reflns_point_group_measured_fraction_max 0.990
_diffrn_reflns_theta_full 25.242
_diffrn_reflns_theta_max 27.536
_diffrn_reflns_theta_min 3.095
_exptl_absorpt_coefficient_mu 13.749
_exptl_absorpt_correction_T_max 0.7456
_exptl_absorpt_correction_T_min 0.4963
_exptl_absorpt_correction_type multi-scan
_exptl_absorpt_process_details
'SADABS-2008/1 (Bruker,2008) was used for absorption correction. wR2(int) was 0.1201 before and 0.0342 after correction. The Ratio of minimum to maximum transmission is 0.6656. The \l/2 correction factor is 0.0015.'
_exptl_crystal_colour colourless
_exptl_crystal_colour_primary colourless
_exptl_crystal_density_diffrn 4.284
_exptl_crystal_density_method 'not measured'
_exptl_crystal_description block
_exptl_crystal_F_000 472
_exptl_crystal_size_max 0.217
_exptl_crystal_size_mid 0.16
_exptl_crystal_size_min 0.12
_refine_diff_density_max 0.743
_refine_diff_density_min -1.180
_refine_diff_density_rms 0.246
_refine_ls_extinction_method none
_refine_ls_goodness_of_fit_ref 1.111
_refine_ls_hydrogen_treatment undef
_refine_ls_matrix_type full
_refine_ls_number_parameters 79
_refine_ls_number_reflns 922
_refine_ls_number_restraints 6
_refine_ls_restrained_S_all 1.127
_refine_ls_R_factor_all 0.0356
_refine_ls_R_factor_gt 0.0327
_refine_ls_shift/su_max 0.000
_refine_ls_shift/su_mean 0.000
_refine_ls_structure_factor_coef Fsqd
_refine_ls_weighting_details 'w=1/[\s^2^(Fo^2^)+(0.0427P)^2^+2.7593P] where P=(Fo^2^+2Fc^2^)/3'
_refine_ls_weighting_scheme calc
_refine_ls_wR_factor_gt 0.0862
_refine_ls_wR_factor_ref 0.0881
_reflns_Friedel_coverage 0.000
_reflns_number_gt 841
_reflns_number_total 922
_reflns_threshold_expression 'I > 2\s(I)'
_cod_data_source_file c8nj02623h2.cif
_cod_data_source_block 11111
_cod_depositor_comments 'Adding full bibliography for 7057546.cif.'
_cod_database_code 7057546
_shelx_shelxl_version_number 2016/6
_shelx_space_group_comment
;
The symmetry employed for this shelxl refinement is uniquely defined
by the following loop, which should always be used as a source of
symmetry information in preference to the above space-group names.
They are only intended as comments.
;
_shelx_estimated_absorpt_t_max 0.289
_shelx_estimated_absorpt_t_min 0.154
_olex2_refinement_description
;
1. Shared sites
{Zn2, Li1}
2. Uiso/Uaniso restraints and constraints
Uanis(O5) \\sim Ueq: with sigma of 0.01 and sigma for terminal atoms of 0.02
Uanis(Zn2) = Uanis(Li1)
3. Others
 Fixed Sof: Zn2(0.5) Li1(0.5)
;
_olex2_submission_special_instructions 'No special instructions were received'

loop_
_space_group_symop_operation_xyz
'x, y, z'
'-x, y, -z+1/2'
'-x, -y, -z'
'x, -y, z-1/2'

loop_
_atom_site_label
_atom_site_type_symbol
_atom_site_fract_x
_atom_site_fract_y
_atom_site_fract_z
_atom_site_U_iso_or_equiv
_atom_site_adp_type
_atom_site_occupancy
_atom_site_site_symmetry_order
_atom_site_calc_flag
_atom_site_refinement_flags_posn
_atom_site_refinement_flags_adp
_atom_site_refinement_flags_occupancy
Ba1 Ba 0.000000 0.79746(11) 0.250000 0.0278(2) Uani 1 2 d S T P
Zn1 Zn 0.21704(9) 0.32792(12) 0.06135(5) 0.0129(2) Uani 1 1 d . . .
Zn2 Zn 0.50855(18) 0.1653(2) -0.12765(10) 0.0142(3) Uani 0.5 1 d . . .
Li1 Li 0.50855(18) 0.1653(2) -0.12765(10) 0.0142(3) Uani 0.5 1 d . . .
O1 O 0.2430(5) 0.1027(8) -0.0676(3) 0.0112(7) Uani 1 1 d . . .
O2 O 0.0541(6) -0.2830(8) -0.1207(3) 0.0148(8) Uani 1 1 d . . .
O3 O 0.3886(6) 0.1821(8) 0.1755(3) 0.0178(9) Uani 1 1 d . . .
O4 O 0.2636(6) -0.2943(8) 0.0389(3) 0.0188(9) Uani 1 1 d . . .
O5 O 0.500000 0.6005(12) 0.250000 0.0315(16) Uani 1 2 d S TU P
B1 B 0.1877(8) -0.1646(11) -0.0508(5) 0.0082(10) Uani 1 1 d . . .
B2 B 0.500000 0.3264(16) 0.250000 0.0126(16) Uani 1 2 d S T P

loop_
_atom_site_aniso_label
_atom_site_aniso_U_11
_atom_site_aniso_U_22
_atom_site_aniso_U_33
_atom_site_aniso_U_23
_atom_site_aniso_U_13
_atom_site_aniso_U_12
Ba1 0.0468(4) 0.0207(3) 0.0152(3) 0.000 -0.0146(2) 0.000
Zn1 0.0141(3) 0.0094(3) 0.0149(3) -0.0008(2) -0.0022(2) -0.0009(2)
Zn2 0.0150(6) 0.0109(6) 0.0165(6) 0.0010(4) -0.0014(4) -0.0007(4)
Li1 0.0150(6) 0.0109(6) 0.0165(6) 0.0010(4) -0.0014(4) -0.0007(4)
O1 0.0128(17) 0.0082(17) 0.0128(17) 0.0003(14) 0.0026(14) 0.0000(14)
O2 0.0143(17) 0.0162(19) 0.0139(18) -0.0009(15) -0.0041(14) -0.0034(15)
O3 0.021(2) 0.014(2) 0.018(2) -0.0039(15) -0.0096(16) 0.0077(15)
O4 0.022(2) 0.014(2) 0.020(2) 0.0060(16) -0.0137(16) -0.0061(16)
O5 0.078(5) 0.007(3) 0.009(3) 0.000 -0.008(3) 0.000
B1 0.007(2) 0.007(3) 0.011(3) -0.002(2) 0.001(2) 0.0003(19)
B2 0.024(4) 0.006(4) 0.007(4) 0.000 -0.003(3) 0.000

loop_
_atom_type_symbol
_atom_type_description
_atom_type_scat_dispersion_real
_atom_type_scat_dispersion_imag
_atom_type_scat_source
B B 0.0013 0.0007 'International Tables Vol C Tables 4.2.6.8 and 6.1.1.4'
Ba Ba -0.3244 2.2819 'International Tables Vol C Tables 4.2.6.8 and 6.1.1.4'
Li Li -0.0003 0.0001 'International Tables Vol C Tables 4.2.6.8 and 6.1.1.4'
O O 0.0106 0.0060 'International Tables Vol C Tables 4.2.6.8 and 6.1.1.4'
Zn Zn 0.2839 1.4301 'International Tables Vol C Tables 4.2.6.8 and 6.1.1.4'

loop_
_geom_angle_atom_site_label_1
_geom_angle_atom_site_label_2
_geom_angle_atom_site_label_3
_geom_angle
_geom_angle_site_symmetry_1
_geom_angle_site_symmetry_3
O1 Ba1 O1 159.62(16) 4_566 3_565
O1 Ba1 O2 49.05(11) 3_565 3_565
O1 Ba1 O2 70.12(11) 3_565 3
O1 Ba1 O2 49.05(11) 4_566 4_566
O1 Ba1 O2 129.63(11) 4_566 3
O1 Ba1 O2 111.27(11) 3_565 4_566
O1 Ba1 O2 129.63(11) 3_565 4_556
O1 Ba1 O2 111.27(11) 4_566 3_565
O1 Ba1 O2 70.12(11) 4_566 4_556
O1 Ba1 O3 96.31(11) 3_565 1_565
O1 Ba1 O3 71.83(11) 3_565 2_565
O1 Ba1 O3 96.31(11) 4_566 2_565
O1 Ba1 O3 71.83(11) 4_566 1_565
O1 Ba1 O4 71.19(11) 3_565 1_565
O1 Ba1 O4 111.88(11) 4_566 1_565
O1 Ba1 O4 71.19(11) 4_566 2_565
O1 Ba1 O4 111.88(11) 3_565 2_565
O1 Ba1 B1 24.73(12) 3_565 3_565
O1 Ba1 B1 135.46(13) 3_565 4_566
O1 Ba1 B1 135.46(13) 4_566 3_565
O1 Ba1 B1 24.73(12) 4_566 4_566
O2 Ba1 O2 178.48(8) 3_565 4_556
O2 Ba1 O2 113.09(14) 4_566 4_556
O2 Ba1 O2 178.48(8) 4_566 3
O2 Ba1 O2 65.39(16) 3 4_556
O2 Ba1 O2 113.09(14) 3_565 3
O2 Ba1 O2 68.43(16) 4_566 3_565
O2 Ba1 O3 57.60(10) 4_566 2_565
O2 Ba1 O3 122.79(10) 3 2_565
O2 Ba1 O3 122.79(10) 4_556 1_565
O2 Ba1 O3 57.60(10) 3_565 1_565
O2 Ba1 O3 65.95(11) 3_565 2_565
O2 Ba1 O3 114.73(10) 3 1_565
O2 Ba1 O3 65.95(11) 4_566 1_565
O2 Ba1 O3 114.73(10) 4_556 2_565
O2 Ba1 O4 74.38(11) 4_566 2_565
O2 Ba1 O4 120.27(11) 4_566 1_565
O2 Ba1 O4 60.60(11) 4_556 2_565
O2 Ba1 O4 60.60(11) 3 1_565
O2 Ba1 O4 74.38(11) 3_565 1_565
O2 Ba1 O4 104.59(11) 4_556 1_565
O2 Ba1 O4 104.59(11) 3 2_565
O2 Ba1 O4 120.27(11) 3_565 2_565
O2 Ba1 B1 24.33(13) 3_565 3_565
O2 Ba1 B1 24.33(13) 4_566 4_566
O2 Ba1 B1 89.85(13) 4_566 3_565
O2 Ba1 B1 154.34(13) 4_556 3_565
O2 Ba1 B1 89.85(13) 3_565 4_566
O2 Ba1 B1 154.34(13) 3 4_566
O2 Ba1 B1 91.64(13) 4_556 4_566
O2 Ba1 B1 91.64(13) 3 3_565
O3 Ba1 O3 110.45(14) 1_565 2_565
O4 Ba1 O3 137.62(10) 1_565 2_565
O4 Ba1 O3 54.79(10) 1_565 1_565
O4 Ba1 O3 137.62(10) 2_565 1_565
O4 Ba1 O3 54.79(10) 2_565 2_565
O4 Ba1 O4 163.67(15) 1_565 2_565
O1 Zn1 O2 109.55(16) . 3
O3 Zn1 O1 108.98(16) . .
O3 Zn1 O2 102.19(18) . 3
O4 Zn1 O1 114.89(18) 1_565 .
O4 Zn1 O2 108.35(18) 1_565 3
O4 Zn1 O3 112.10(17) 1_565 .
O1 Zn2 O3 107.35(18) . 3_655
O1 Zn2 O4 121.92(19) . 3_655
O3 Zn2 O4 100.98(18) 3_655 3_655
O5 Zn2 O1 112.71(13) 3_665 .
O5 Zn2 O3 107.51(19) 3_665 3_655
O5 Zn2 O4 105.07(17) 3_665 3_655
Zn1 O1 Ba1 120.13(16) . 3_565
Zn2 O1 Ba1 99.97(15) . 3_565
Zn2 O1 Zn1 108.28(18) . .
B1 O1 Ba1 98.1(3) . 3_565
B1 O1 Zn1 113.1(3) . .
B1 O1 Zn2 116.8(3) . .
Ba1 O2 Ba1 113.09(14) 3_565 3
Zn1 O2 Ba1 90.14(14) 3 3
Zn1 O2 Ba1 101.28(15) 3 3_565
B1 O2 Ba1 93.8(3) . 3_565
B1 O2 Ba1 140.3(3) . 3
B1 O2 Zn1 113.4(4) . 3
Zn1 O3 Ba1 88.34(14) . 1_545
Zn1 O3 Zn2 108.1(2) . 3_655
Zn2 O3 Ba1 81.61(14) 3_655 1_545
B2 O3 Ba1 121.2(3) . 1_545
B2 O3 Zn1 126.7(4) . .
B2 O3 Zn2 118.6(3) . 3_655
Zn1 O4 Ba1 85.94(15) 1_545 1_545
Zn1 O4 Zn2 111.2(2) 1_545 3_655
Zn2 O4 Ba1 85.35(16) 3_655 1_545
B1 O4 Ba1 113.5(3) . 1_545
B1 O4 Zn1 121.1(3) . 1_545
B1 O4 Zn2 124.8(3) . 3_655
Zn2 O5 Zn2 105.2(3) 4_566 3_665
B2 O5 Zn2 127.42(15) . 3_665
B2 O5 Zn2 127.42(15) . 4_566
O1 B1 Ba1 57.2(3) . 3_565
O2 B1 Ba1 61.8(3) . 3_565
O2 B1 O1 119.0(5) . .
O2 B1 O4 122.6(5) . .
O4 B1 Ba1 174.0(4) . 3_565
O4 B1 O1 118.3(5) . .
O3 B2 O3 117.2(7) . 2_655
O5 B2 O3 121.4(3) . 2_655
O5 B2 O3 121.4(3) . .

loop_
_geom_bond_atom_site_label_1
_geom_bond_atom_site_label_2
_geom_bond_distance
_geom_bond_site_symmetry_2
Ba1 O1 2.783(4) 4_566
Ba1 O1 2.783(4) 3_565
Ba1 O2 3.015(4) 4_556
Ba1 O2 2.897(4) 3_565
Ba1 O2 2.897(4) 4_566
Ba1 O2 3.015(4) 3
Ba1 O3 3.327(4) 2_565
Ba1 O3 3.327(5) 1_565
Ba1 O4 3.187(5) 1_565
Ba1 O4 3.187(5) 2_565
Zn1 O1 1.951(4) .
Zn1 O2 1.953(4) 3
Zn1 O3 1.930(4) .
Zn1 O4 1.910(4) 1_565
Zn2 O1 1.935(4) .
Zn2 O3 1.939(4) 3_655
Zn2 O4 1.949(4) 3_655
Zn2 O5 1.901(4) 3_665
O1 B1 1.385(7) .
O2 B1 1.354(7) .
O3 B2 1.366(6) .
O4 B1 1.366(7) .
O5 B2 1.352(10) .
O3 B2 1.366(6) .

loop_
_geom_torsion_atom_site_label_1
_geom_torsion_atom_site_label_2
_geom_torsion_atom_site_label_3
_geom_torsion_atom_site_label_4
_geom_torsion
_geom_torsion_site_symmetry_1
_geom_torsion_site_symmetry_4
Ba1 O1 B1 O2 1.6(5) 3_565 .
Ba1 O1 B1 O4 -175.4(4) 3_565 .
Ba1 O2 B1 Ba1 134.1(5) 3 3_565
Ba1 O2 B1 O1 132.6(4) 3 .
Ba1 O2 B1 O1 -1.5(5) 3_565 .
Ba1 O2 B1 O4 175.4(5) 3_565 .
Ba1 O2 B1 O4 -50.5(8) 3 .
Ba1 O3 B2 O3 65.7(2) 1_545 2_655
Ba1 O3 B2 O5 -114.3(2) 1_545 .
Ba1 O4 B1 O1 86.2(5) 1_545 .
Ba1 O4 B1 O2 -90.7(5) 1_545 .
Zn1 O1 B1 Ba1 127.7(3) . 3_565
Zn1 O1 B1 O2 129.4(4) . .
Zn1 O1 B1 O4 -47.7(5) . .
Zn1 O2 B1 Ba1 -104.0(3) 3 3_565
Zn1 O2 B1 O1 -105.6(5) 3 .
Zn1 O2 B1 O4 71.3(6) 3 .
Zn1 O3 B2 O3 179.9(4) . 2_655
Zn1 O3 B2 O5 -0.1(4) . .
Zn1 O4 B1 O1 -173.9(3) 1_545 .
Zn1 O4 B1 O2 9.2(7) 1_545 .
Zn2 O1 B1 Ba1 -105.5(3) . 3_565
Zn2 O1 B1 O2 -103.9(5) . .
Zn2 O1 B1 O4 79.0(5) . .
Zn2 O3 B2 O3 -32.15(19) 3_655 2_655
Zn2 O3 B2 O5 147.85(18) 3_655 .
Zn2 O4 B1 O1 -15.0(7) 3_655 .
Zn2 O4 B1 O2 168.0(4) 3_655 .
Zn2 O5 B2 O3 143.2(2) 3_665 2_655
Zn2 O5 B2 O3 -36.8(2) 4_566 2_655
Zn2 O5 B2 O3 -36.8(2) 3_665 .
Zn2 O5 B2 O3 143.2(2) 4_566 .
